data_8102193
loop_
_publ_author_name
'Chong-Chen Wang'
'Chen Yin'

_publ_section_title
;
 Crystal structure of
 catena-(trans-bis(1-(4-pyridyl)-2-(4-pyridinio)ethylene)dodecaoxocyclotetravanadato(V)cobalt(II),
 Co(C12H11)2(V4O12)
;
_journal_issue 1
_journal_name_full 'Zeitschrift f\"ur Kristallographie - New Crystal Structures'
_journal_page_first 13
_journal_volume 223
_journal_year 2008
_chemical_formula_moiety 'Co (C12 H11)2 (V4 O12)'
_chemical_formula_structural Co(C12H11)2(V4O12)
_chemical_formula_sum 'C24 H22 Co N4 O12 V4'
_chemical_formula_weight 821.15
_chemical_name_systematic
; 
catena-(trans-bis(1-(4-pyridyl)-2-(4-
pyridinio)ethylene)dodecaoxocyclotetravanadato(V)cobalt(II)
;
_space_group_IT_number 2
_symmetry_cell_setting triclinic
_symmetry_space_group_name_Hall '-P 1'
_symmetry_space_group_name_H-M 'P -1'
_atom_sites_solution_hydrogens geom
_atom_sites_solution_primary direct
_atom_sites_solution_secondary difmap
_cell_angle_alpha 75.61(3)
_cell_angle_beta 85.27(3)
_cell_angle_gamma 86.77(3)
_cell_formula_units_Z 1
_cell_length_a 7.8757(16)
_cell_length_b 9.7379(19)
_cell_length_c 9.894(2)
_cell_measurement_reflns_used 6706
_cell_measurement_temperature 293(2)
_cell_measurement_theta_max 27.48
_cell_measurement_theta_min 2.06
_cell_volume 732.0(3)
_computing_cell_refinement 'Rapid Auto(Rigaku 2001)'
_computing_data_collection 'Rapid Auto(Rigaku 2001)'
_computing_data_reduction 'Rapid Auto(Rigaku 2001)'
_computing_molecular_graphics 'SHELXTL-97 (Sheldrick, 1997)'
_computing_publication_material 'SHELXTL-97 (Sheldrick, 1997)'
_computing_structure_refinement 'SHELXL-97 (Sheldrick, 1997)'
_computing_structure_solution 'SHELXS-97 (Sheldrick, 1990)'
_diffrn_ambient_temperature 293(2)
_diffrn_measured_fraction_theta_full 0.982
_diffrn_measured_fraction_theta_max 0.982
_diffrn_measurement_device_type 'Rigaku R-AXIS RAPID IP'
_diffrn_measurement_method omega
_diffrn_radiation_monochromator graphite
_diffrn_radiation_source 'Rotating Anode'
_diffrn_radiation_type MoK\a
_diffrn_radiation_wavelength 0.71073
_diffrn_reflns_av_R_equivalents 0.0000
_diffrn_reflns_av_sigmaI/netI 0.0231
_diffrn_reflns_limit_h_max 10
_diffrn_reflns_limit_h_min 0
_diffrn_reflns_limit_k_max 12
_diffrn_reflns_limit_k_min -12
_diffrn_reflns_limit_l_max 12
_diffrn_reflns_limit_l_min -12
_diffrn_reflns_number 3299
_diffrn_reflns_theta_full 27.48
_diffrn_reflns_theta_max 27.48
_diffrn_reflns_theta_min 2.60
_exptl_absorpt_coefficient_mu 1.854
_exptl_absorpt_correction_T_max 0.6155
_exptl_absorpt_correction_T_min 0.5170
_exptl_absorpt_correction_type multi-scan
_exptl_absorpt_process_details abscor
_exptl_crystal_colour red
_exptl_crystal_density_diffrn 1.863
_exptl_crystal_density_method 'not measured'
_exptl_crystal_description block
_exptl_crystal_F_000 409
_exptl_crystal_size_max 0.41
_exptl_crystal_size_mid 0.35
_exptl_crystal_size_min 0.29
_refine_diff_density_max 2.046
_refine_diff_density_min -0.923
_refine_diff_density_rms 0.139
_refine_ls_extinction_method none
_refine_ls_goodness_of_fit_ref 1.061
_refine_ls_hydrogen_treatment constr
_refine_ls_matrix_type full
_refine_ls_number_parameters 254
_refine_ls_number_reflns 3299
_refine_ls_number_restraints 0
_refine_ls_restrained_S_all 1.061
_refine_ls_R_factor_all 0.0662
_refine_ls_R_factor_gt 0.0621
_refine_ls_shift/su_max 0.000
_refine_ls_shift/su_mean 0.000
_refine_ls_structure_factor_coef Fsqd
_refine_ls_weighting_details 'calc w=1/[\s^2^(Fo^2^)+(0.1268P)^2^+3.2831P] where P=(Fo^2^+2Fc^2^)/3'
_refine_ls_weighting_scheme calc
_refine_ls_wR_factor_gt 0.2043
_refine_ls_wR_factor_ref 0.2079
_reflns_number_gt 3047
_reflns_number_total 3299
_reflns_threshold_expression >2sigma(I)
_cod_data_source_file 1267-2118.cff
_cod_data_source_block a
_cod_depositor_comments
;
The following automatic conversions were performed:
'_symmetry_cell_setting' value 'Triclinic' changed to 'triclinic'
according to '/home/saulius/struct/CIF-dictionaries/cif_core.dic'
dictionary named 'cif_core.dic' version 2.4.1 from 2010-06-29.

Automatic conversion script
Id: cif_fix_enum 1555 2011-01-17 13:19:09Z saulius 
;
_cod_original_sg_symbol_H-M P-1
_cod_database_code 8102193

loop_
_symmetry_equiv_pos_as_xyz
'x, y, z'
'-x, -y, -z'

loop_
_atom_site_label
_atom_site_type_symbol
_atom_site_fract_x
_atom_site_fract_y
_atom_site_fract_z
_atom_site_U_iso_or_equiv
_atom_site_adp_type
_atom_site_occupancy
_atom_site_symmetry_multiplicity
_atom_site_Wyckoff_symbol
_atom_site_calc_flag
_atom_site_refinement_flags
_atom_site_disorder_assembly
_atom_site_disorder_group
Co1 Co 0.5000 0.0000 0.0000 0.0257(3) Uani 1 1 d d S . .
V1 V 0.12620(10) -0.04796(9) 0.21188(8) 0.0258(3) Uani 1 2 i d . . .
V2 V 0.14004(10) 0.21799(8) -0.05628(9) 0.0257(3) Uani 1 2 i d . . .
O1 O 0.1206(6) -0.0612(5) 0.3776(4) 0.0462(10) Uani 1 2 i d . A .
O2 O 0.3214(7) -0.0864(5) 0.1588(6) 0.0655(17) Uani 1 2 i d . A .
O3 O 0.0747(5) 0.1365(4) 0.1251(4) 0.0312(8) Uani 1 2 i d . A .
O4 O 0.1264(7) 0.3879(4) -0.0758(5) 0.0475(11) Uani 1 2 i d . A .
O5 O 0.3402(6) 0.1699(6) -0.0865(5) 0.0610(15) Uani 1 2 i d . A .
O6 O 0.0150(8) 0.1681(6) -0.1758(5) 0.0632(16) Uani 1 2 i d . . .
N1 N 0.5728(13) 0.1021(9) 0.1534(8) 0.034(3) Uani 0.525(14) 2 i d PG A 1
C1 C 0.6178(14) 0.2430(10) 0.1076(8) 0.044(3) Uani 0.525(14) 2 i d PG A 1
H1B H 0.6234 0.2872 0.0126 0.053 Uiso 0.525(14) 2 i calc PR A 1
C2 C 0.6546(13) 0.3177(9) 0.2038(10) 0.048(4) Uani 0.525(14) 2 i d PG A 1
H2A H 0.6848 0.4119 0.1732 0.058 Uiso 0.525(14) 2 i calc PR A 1
C3 C 0.6464(11) 0.2515(10) 0.3458(9) 0.035(3) Uani 0.525(14) 2 i d PG A 1
C4 C 0.6013(14) 0.1107(10) 0.3916(8) 0.051(4) Uani 0.525(14) 2 i d PG A 1
H4B H 0.5958 0.0664 0.4866 0.061 Uiso 0.525(14) 2 i calc PR A 1
C5 C 0.5645(14) 0.0359(8) 0.2954(9) 0.049(3) Uani 0.525(14) 2 i d PG A 1
H5A H 0.5344 -0.0583 0.3260 0.058 Uiso 0.525(14) 2 i calc PR A 1
C6 C 0.6861(15) 0.3264(13) 0.4540(12) 0.039(3) Uani 0.525(14) 2 i d P A 1
H6B H 0.6843 0.2742 0.5466 0.047 Uiso 0.525(14) 2 i calc PR A 1
C7 C 0.7235(18) 0.4613(18) 0.4269(18) 0.037(3) Uani 0.525(14) 2 i d P A 1
H7A H 0.7233 0.5175 0.3359 0.044 Uiso 0.525(14) 2 i calc PR A 1
N1' N 0.5807(14) 0.1456(10) 0.1106(9) 0.032(3) Uani 0.475(14) 2 i d PG A 2
C1' C 0.5681(15) 0.2912(10) 0.0541(8) 0.046(4) Uani 0.475(14) 2 i d PG A 2
H1'A H 0.5358 0.3264 -0.0367 0.056 Uiso 0.475(14) 2 i calc PR A 2
C2' C 0.6038(14) 0.3842(8) 0.1335(10) 0.044(3) Uani 0.475(14) 2 i d PG A 2
H2'A H 0.5954 0.4816 0.0957 0.053 Uiso 0.475(14) 2 i calc PR A 2
C3' C 0.6520(13) 0.3315(10) 0.2692(10) 0.034(3) Uani 0.475(14) 2 i d PG A 2
C4' C 0.6646(14) 0.1859(11) 0.3257(9) 0.048(4) Uani 0.475(14) 2 i d PG A 2
H4'A H 0.6969 0.1507 0.4166 0.058 Uiso 0.475(14) 2 i calc PR A 2
C5' C 0.6289(15) 0.0929(9) 0.2464(10) 0.044(4) Uani 0.475(14) 2 i d PG A 2
H5'A H 0.6373 -0.0045 0.2842 0.053 Uiso 0.475(14) 2 i calc PR A 2
C6' C 0.6884(17) 0.4363(14) 0.3491(14) 0.039(3) Uani 0.475(14) 2 i d P A 2
H6'A H 0.6860 0.5316 0.3018 0.047 Uiso 0.475(14) 2 i calc PR A 2
C7' C 0.724(2) 0.404(2) 0.4823(19) 0.038(3) Uani 0.475(14) 2 i d P A 2
H7'A H 0.7223 0.3114 0.5360 0.045 Uiso 0.475(14) 2 i calc PR A 2
N2 N 0.8610(7) 0.6878(6) 0.7095(6) 0.0461(13) Uani 1 2 i d . A .
H2B H 0.8918 0.7397 0.7613 0.055 Uiso 1 2 i calc R . .
C8 C 0.7664(8) 0.5237(7) 0.5435(7) 0.0458(15) Uani 1 2 i d . . .
C9 C 0.8017(11) 0.6649(9) 0.4890(7) 0.0567(18) Uani 1 2 i d . A .
H9A H 0.7951 0.7052 0.3939 0.068 Uiso 1 2 i calc R . .
C10 C 0.8467(11) 0.7457(8) 0.5750(8) 0.059(2) Uani 1 2 i d . . .
H10A H 0.8671 0.8414 0.5385 0.071 Uiso 1 2 i calc R A .
C11 C 0.8295(10) 0.5520(8) 0.7679(8) 0.0535(17) Uani 1 2 i d . . .
H11A H 0.8409 0.5149 0.8630 0.064 Uiso 1 2 i calc R A .
C12 C 0.7803(10) 0.4672(7) 0.6873(8) 0.0545(17) Uani 1 2 i d . A .
H12A H 0.7562 0.3729 0.7278 0.065 Uiso 1 2 i calc R . .

loop_
_atom_site_aniso_label
_atom_site_aniso_U_11
_atom_site_aniso_U_22
_atom_site_aniso_U_33
_atom_site_aniso_U_23
_atom_site_aniso_U_13
_atom_site_aniso_U_12
Co1 0.0192(4) 0.0321(5) 0.0312(5) -0.0180(4) -0.0021(3) -0.0013(3)
V1 0.0259(4) 0.0290(4) 0.0251(4) -0.0117(3) -0.0005(3) -0.0027(3)
V2 0.0263(4) 0.0245(4) 0.0291(4) -0.0115(3) -0.0038(3) -0.0011(3)
O1 0.060(3) 0.052(3) 0.030(2) -0.0144(18) -0.0068(18) -0.012(2)
O2 0.049(3) 0.042(3) 0.085(4) 0.008(3) 0.032(3) 0.011(2)
O3 0.0307(18) 0.0321(18) 0.0319(18) -0.0119(14) 0.0010(14) 0.0018(14)
O4 0.065(3) 0.0278(19) 0.054(3) -0.0158(18) -0.009(2) -0.0030(19)
O5 0.041(2) 0.077(4) 0.047(3) 0.006(2) 0.011(2) 0.028(2)
O6 0.098(4) 0.052(3) 0.045(2) -0.006(2) -0.032(3) -0.034(3)
N1 0.035(5) 0.036(6) 0.040(7) -0.022(6) 0.001(5) -0.007(4)
C1 0.063(9) 0.039(7) 0.039(7) -0.024(6) 0.010(6) -0.025(6)
C2 0.062(8) 0.043(7) 0.047(9) -0.022(7) -0.004(7) -0.023(6)
C3 0.035(5) 0.036(7) 0.045(7) -0.025(6) -0.012(5) -0.004(5)
C4 0.071(9) 0.043(7) 0.040(7) -0.007(6) -0.016(6) -0.015(6)
C5 0.064(9) 0.038(7) 0.045(7) -0.007(5) -0.013(6) -0.016(6)
C6 0.040(6) 0.043(7) 0.041(6) -0.023(5) -0.012(4) 0.005(5)
C7 0.046(7) 0.036(8) 0.037(8) -0.021(6) -0.009(6) -0.001(6)
N1' 0.031(5) 0.042(8) 0.029(6) -0.018(6) -0.002(5) -0.008(5)
C1' 0.056(9) 0.050(8) 0.033(7) -0.002(6) -0.020(6) -0.006(6)
C2' 0.055(8) 0.041(7) 0.040(7) -0.013(6) -0.012(6) -0.011(6)
C3' 0.037(6) 0.039(8) 0.030(7) -0.013(7) -0.002(5) -0.007(5)
C4' 0.077(11) 0.039(8) 0.038(8) -0.021(7) -0.022(7) -0.010(8)
C5' 0.063(9) 0.050(8) 0.029(7) -0.023(6) -0.022(6) 0.013(7)
C6' 0.042(7) 0.041(7) 0.040(7) -0.022(6) 0.003(5) -0.013(5)
C7' 0.049(7) 0.033(8) 0.037(8) -0.017(6) -0.011(7) -0.002(7)
N2 0.039(3) 0.059(3) 0.057(3) -0.044(3) -0.004(2) -0.003(2)
C8 0.036(3) 0.059(4) 0.058(4) -0.046(3) -0.002(3) 0.000(3)
C9 0.071(5) 0.068(5) 0.037(3) -0.024(3) 0.008(3) -0.020(4)
C10 0.076(5) 0.052(4) 0.056(4) -0.030(3) 0.022(4) -0.027(4)
C11 0.066(4) 0.052(4) 0.050(4) -0.028(3) -0.022(3) 0.019(3)
C12 0.068(5) 0.038(3) 0.065(4) -0.028(3) -0.015(4) 0.011(3)

loop_
_atom_type_symbol
_atom_type_description
_atom_type_scat_dispersion_real
_atom_type_scat_dispersion_imag
_atom_type_scat_source
C C 0.0033 0.0016 'International Tables Vol C Tables 4.2.6.8 and 6.1.1.4'
H H 0.0000 0.0000 'International Tables Vol C Tables 4.2.6.8 and 6.1.1.4'
N N 0.0061 0.0033 'International Tables Vol C Tables 4.2.6.8 and 6.1.1.4'
O O 0.0106 0.0060 'International Tables Vol C Tables 4.2.6.8 and 6.1.1.4'
V V 0.3005 0.5294 'International Tables Vol C Tables 4.2.6.8 and 6.1.1.4'
Co Co 0.3494 0.9721 'International Tables Vol C Tables 4.2.6.8 and 6.1.1.4'

loop_
_geom_angle_atom_site_label_1
_geom_angle_atom_site_label_2
_geom_angle_atom_site_label_3
_geom_angle
_geom_angle_site_symmetry_1
_geom_angle_site_symmetry_3
_geom_angle_publ_flag
O2 Co1 O2 180.0(4) 2_655 . y
O2 Co1 O5 86.29(19) 2_655 . y
O2 Co1 O5 93.71(19) . . y
O2 Co1 O5 93.71(19) 2_655 2_655 y
O2 Co1 O5 86.29(19) . 2_655 y
O5 Co1 O5 180.0(3) . 2_655 y
O2 Co1 N1 82.1(3) 2_655 2_655 ?
O2 Co1 N1 97.9(3) . 2_655 ?
O5 Co1 N1 87.7(3) . 2_655 ?
O5 Co1 N1 92.3(3) 2_655 2_655 ?
O2 Co1 N1 97.9(3) 2_655 . ?
O2 Co1 N1 82.1(3) . . ?
O5 Co1 N1 92.3(3) . . ?
O5 Co1 N1 87.7(3) 2_655 . ?
N1 Co1 N1 180.0(3) 2_655 . ?
O2 Co1 N1' 93.0(4) 2_655 2_655 ?
O2 Co1 N1' 87.0(4) . 2_655 ?
O5 Co1 N1' 97.2(3) . 2_655 ?
O5 Co1 N1' 82.8(3) 2_655 2_655 ?
N1 Co1 N1' 14.0(3) 2_655 2_655 ?
N1 Co1 N1' 166.0(3) . 2_655 ?
O2 Co1 N1' 87.0(4) 2_655 . ?
O2 Co1 N1' 93.0(4) . . ?
O5 Co1 N1' 82.8(3) . . ?
O5 Co1 N1' 97.2(3) 2_655 . ?
N1 Co1 N1' 166.0(3) 2_655 . ?
N1 Co1 N1' 14.0(3) . . ?
N1' Co1 N1' 180.0(3) 2_655 . ?
O1 V1 O2 108.1(3) . . y
O1 V1 O6 110.2(2) . 2 y
O2 V1 O6 109.6(3) . 2 y
O1 V1 O3 108.1(2) . . y
O2 V1 O3 108.0(2) . . y
O6 V1 O3 112.6(2) 2 . y
O4 V2 O5 108.9(3) . . y
O4 V2 O6 110.4(3) . . y
O5 V2 O6 108.9(3) . . y
O4 V2 O3 107.4(2) . . y
O5 V2 O3 108.3(2) . . y
O6 V2 O3 112.9(2) . . y
V1 O2 Co1 137.5(3) . . ?
V2 O3 V1 123.8(2) . . ?
V2 O5 Co1 135.4(3) . . ?
V2 O6 V1 149.4(3) . 2 ?
C1 N1 C5 120.0 . . ?
C1 N1 Co1 117.5(4) . . ?
C5 N1 Co1 122.4(4) . . ?
N1 C1 C2 120.0 . . ?
N1 C1 H1B 120.0 . . ?
C2 C1 H1B 120.0 . . ?
C1 C2 C3 120.0 . . ?
C1 C2 H2A 120.0 . . ?
C3 C2 H2A 120.0 . . ?
C2 C3 C4 120.0 . . ?
C2 C3 C6 122.3(8) . . ?
C4 C3 C6 117.7(8) . . ?
C5 C4 C3 120.0 . . ?
C5 C4 H4B 120.0 . . ?
C3 C4 H4B 120.0 . . ?
C4 C5 N1 120.0 . . ?
C4 C5 H5A 120.0 . . ?
N1 C5 H5A 120.0 . . ?
C7 C6 C3 124.4(12) . . ?
C7 C6 H6B 117.8 . . ?
C3 C6 H6B 117.8 . . ?
C6 C7 C8 119.6(15) . . ?
C6 C7 H7A 120.2 . . ?
C8 C7 H7A 120.2 . . ?
C1' N1' C5' 120.0 . . ?
C1' N1' Co1 120.9(5) . . ?
C5' N1' Co1 118.8(5) . . ?
C2' C1' N1' 120.0 . . ?
C2' C1' H1'A 120.0 . . ?
N1' C1' H1'A 120.0 . . ?
C1' C2' C3' 120.0 . . ?
C1' C2' H2'A 120.0 . . ?
C3' C2' H2'A 120.0 . . ?
C4' C3' C2' 120.0 . . ?
C4' C3' C6' 122.4(8) . . ?
C2' C3' C6' 117.6(8) . . ?
C3' C4' C5' 120.0 . . ?
C3' C4' H4'A 120.0 . . ?
C5' C4' H4'A 120.0 . . ?
C4' C5' N1' 120.0 . . ?
C4' C5' H5'A 120.0 . . ?
N1' C5' H5'A 120.0 . . ?
C7' C6' C3' 125.2(13) . . ?
C7' C6' H6'A 117.4 . . ?
C3' C6' H6'A 117.4 . . ?
C6' C7' C8 117.8(16) . . ?
C6' C7' H7'A 121.1 . . ?
C8 C7' H7'A 121.1 . . ?
C10 N2 C11 122.4(6) . . ?
C10 N2 H2B 118.8 . . ?
C11 N2 H2B 118.8 . . ?
C9 C8 C12 117.8(6) . . ?
C9 C8 C7' 134.7(10) . . ?
C12 C8 C7' 107.4(10) . . ?
C9 C8 C7 108.8(9) . . ?
C12 C8 C7 133.4(9) . . ?
C7' C8 C7 26.0(6) . . ?
C10 C9 C8 120.1(7) . . ?
C10 C9 H9A 119.9 . . ?
C8 C9 H9A 119.9 . . ?
N2 C10 C9 120.1(7) . . ?
N2 C10 H10A 119.9 . . ?
C9 C10 H10A 119.9 . . ?
N2 C11 C12 119.8(7) . . ?
N2 C11 H11A 120.1 . . ?
C12 C11 H11A 120.1 . . ?
C11 C12 C8 119.6(7) . . ?
C11 C12 H12A 120.2 . . ?
C8 C12 H12A 120.2 . . ?

loop_
_geom_bond_atom_site_label_1
_geom_bond_atom_site_label_2
_geom_bond_distance
_geom_bond_site_symmetry_2
_geom_bond_publ_flag
Co1 O2 2.065(5) 2_655 ?
Co1 O2 2.065(5) . y
Co1 O5 2.072(5) . y
Co1 O5 2.072(5) 2_655 ?
Co1 N1 2.140(5) 2_655 ?
Co1 N1 2.140(5) . y
Co1 N1' 2.145(6) 2_655 ?
Co1 N1' 2.145(6) . ?
V1 O1 1.609(4) . y
V1 O2 1.637(5) . y
V1 O6 1.775(5) 2 y
V1 O3 1.826(4) . y
V2 O4 1.616(4) . y
V2 O5 1.644(4) . y
V2 O6 1.771(5) . y
V2 O3 1.817(4) . y
O6 V1 1.775(5) 2 y
N1 C1 1.3900 . ?
N1 C5 1.3900 . ?
C1 C2 1.3900 . ?
C1 H1B 0.9300 . ?
C2 C3 1.3900 . ?
C2 H2A 0.9300 . ?
C3 C4 1.3900 . ?
C3 C6 1.499(13) . ?
C4 C5 1.3900 . ?
C4 H4B 0.9300 . ?
C5 H5A 0.9300 . ?
C6 C7 1.32(2) . ?
C6 H6B 0.9300 . ?
C7 C8 1.500(14) . ?
C7 H7A 0.9300 . ?
N1' C1' 1.3900 . ?
N1' C5' 1.3900 . ?
C1' C2' 1.3900 . ?
C1' H1'A 0.9300 . ?
C2' C3' 1.3900 . ?
C2' H2'A 0.9300 . ?
C3' C4' 1.3900 . ?
C3' C6' 1.489(14) . ?
C4' C5' 1.3900 . ?
C4' H4'A 0.9300 . ?
C5' H5'A 0.9300 . ?
C6' C7' 1.33(2) . ?
C6' H6'A 0.9300 . ?
C7' C8 1.501(16) . ?
C7' H7'A 0.9300 . ?
N2 C10 1.322(10) . ?
N2 C11 1.334(10) . ?
N2 H2B 0.8600 . ?
C8 C9 1.382(11) . ?
C8 C12 1.403(11) . ?
C9 C10 1.372(10) . ?
C9 H9A 0.9300 . ?
C10 H10A 0.9300 . ?
C11 C12 1.372(9) . ?
C11 H11A 0.9300 . ?
C12 H12A 0.9300 . ?

loop_
_geom_hbond_atom_site_label_D
_geom_hbond_atom_site_label_H
_geom_hbond_atom_site_label_A
_geom_hbond_distance_DH
_geom_hbond_distance_HA
_geom_hbond_distance_DA
_geom_hbond_angle_DHA
_geom_hbond_site_symmetry_A
N2 H2B O3 0.86 1.88 2.736(6) 171.5 2_666

loop_
_geom_torsion_atom_site_label_1
_geom_torsion_atom_site_label_2
_geom_torsion_atom_site_label_3
_geom_torsion_atom_site_label_4
_geom_torsion
_geom_torsion_site_symmetry_1
_geom_torsion_site_symmetry_2
_geom_torsion_site_symmetry_3
_geom_torsion_site_symmetry_4
_geom_torsion_publ_flag
O1 V1 O2 Co1 -131.3(6) . . . . ?
O6 V1 O2 Co1 108.6(6) 2 . . . ?
O3 V1 O2 Co1 -14.5(7) . . . . ?
O2 Co1 O2 V1 146(98) 2_655 . . . ?
O5 Co1 O2 V1 -1.0(7) . . . . ?
O5 Co1 O2 V1 179.0(7) 2_655 . . . ?
N1 Co1 O2 V1 -89.1(7) 2_655 . . . ?
N1 Co1 O2 V1 90.9(7) . . . . ?
N1' Co1 O2 V1 -98.0(7) 2_655 . . . ?
N1' Co1 O2 V1 82.0(7) . . . . ?
O4 V2 O3 V1 -161.2(3) . . . . ?
O5 V2 O3 V1 -43.7(4) . . . . ?
O6 V2 O3 V1 76.9(3) . . . . ?
O1 V1 O3 V2 156.0(3) . . . . ?
O2 V1 O3 V2 39.2(4) . . . . ?
O6 V1 O3 V2 -82.0(3) 2 . . . ?
O4 V2 O5 Co1 141.3(5) . . . . ?
O6 V2 O5 Co1 -98.3(5) . . . . ?
O3 V2 O5 Co1 24.7(6) . . . . ?
O2 Co1 O5 V2 174.9(6) 2_655 . . . ?
O2 Co1 O5 V2 -5.1(6) . . . . ?
O5 Co1 O5 V2 -47(100) 2_655 . . . ?
N1 Co1 O5 V2 92.6(6) 2_655 . . . ?
N1 Co1 O5 V2 -87.4(6) . . . . ?
N1' Co1 O5 V2 82.3(6) 2_655 . . . ?
N1' Co1 O5 V2 -97.7(6) . . . . ?
O4 V2 O6 V1 -140.3(8) . . . 2 ?
O5 V2 O6 V1 100.2(9) . . . 2 ?
O3 V2 O6 V1 -20.0(9) . . . 2 ?
O2 Co1 N1 C1 39.7(5) 2_655 . . . ?
O2 Co1 N1 C1 -140.3(5) . . . . ?
O5 Co1 N1 C1 -46.9(5) . . . . ?
O5 Co1 N1 C1 133.1(5) 2_655 . . . ?
N1 Co1 N1 C1 -175(100) 2_655 . . . ?
N1' Co1 N1 C1 -179.9(19) 2_655 . . . ?
N1' Co1 N1 C1 0.1(19) . . . . ?
O2 Co1 N1 C5 -145.0(5) 2_655 . . . ?
O2 Co1 N1 C5 35.0(5) . . . . ?
O5 Co1 N1 C5 128.4(6) . . . . ?
O5 Co1 N1 C5 -51.6(6) 2_655 . . . ?
N1 Co1 N1 C5 0(100) 2_655 . . . ?
N1' Co1 N1 C5 -5(2) 2_655 . . . ?
N1' Co1 N1 C5 175(2) . . . . ?
C5 N1 C1 C2 0.0 . . . . ?
Co1 N1 C1 C2 175.5(7) . . . . ?
N1 C1 C2 C3 0.0 . . . . ?
C1 C2 C3 C4 0.0 . . . . ?
C1 C2 C3 C6 179.5(9) . . . . ?
C2 C3 C4 C5 0.0 . . . . ?
C6 C3 C4 C5 -179.5(9) . . . . ?
C3 C4 C5 N1 0.0 . . . . ?
C1 N1 C5 C4 0.0 . . . . ?
Co1 N1 C5 C4 -175.3(7) . . . . ?
C2 C3 C6 C7 3.5(16) . . . . ?
C4 C3 C6 C7 -177.0(11) . . . . ?
C3 C6 C7 C8 -178.1(10) . . . . ?
O2 Co1 N1' C1' 59.7(6) 2_655 . . . ?
O2 Co1 N1' C1' -120.3(6) . . . . ?
O5 Co1 N1' C1' -26.9(5) . . . . ?
O5 Co1 N1' C1' 153.1(5) 2_655 . . . ?
N1 Co1 N1' C1' 21(2) 2_655 . . . ?
N1 Co1 N1' C1' -159(2) . . . . ?
N1' Co1 N1' C1' -141(100) 2_655 . . . ?
O2 Co1 N1' C5' -127.1(6) 2_655 . . . ?
O2 Co1 N1' C5' 52.9(6) . . . . ?
O5 Co1 N1' C5' 146.3(6) . . . . ?
O5 Co1 N1' C5' -33.7(6) 2_655 . . . ?
N1 Co1 N1' C5' -166.2(18) 2_655 . . . ?
N1 Co1 N1' C5' 13.8(18) . . . . ?
N1' Co1 N1' C5' 32(100) 2_655 . . . ?
C5' N1' C1' C2' 0.0 . . . . ?
Co1 N1' C1' C2' 173.1(7) . . . . ?
N1' C1' C2' C3' 0.0 . . . . ?
C1' C2' C3' C4' 0.0 . . . . ?
C1' C2' C3' C6' -179.9(10) . . . . ?
C2' C3' C4' C5' 0.0 . . . . ?
C6' C3' C4' C5' 179.9(10) . . . . ?
C3' C4' C5' N1' 0.0 . . . . ?
C1' N1' C5' C4' 0.0 . . . . ?
Co1 N1' C5' C4' -173.3(7) . . . . ?
C4' C3' C6' C7' -5.0(18) . . . . ?
C2' C3' C6' C7' 174.9(13) . . . . ?
C3' C6' C7' C8 176.8(10) . . . . ?
C6' C7' C8 C9 -11(2) . . . . ?
C6' C7' C8 C12 173.6(12) . . . . ?
C6' C7' C8 C7 -3.8(15) . . . . ?
C6 C7 C8 C9 179.5(11) . . . . ?
C6 C7 C8 C12 1.4(18) . . . . ?
C6 C7 C8 C7' 4.7(16) . . . . ?
C12 C8 C9 C10 -0.8(11) . . . . ?
C7' C8 C9 C10 -176.1(11) . . . . ?
C7 C8 C9 C10 -179.3(9) . . . . ?
C11 N2 C10 C9 -1.6(12) . . . . ?
C8 C9 C10 N2 1.9(13) . . . . ?
C10 N2 C11 C12 0.0(11) . . . . ?
N2 C11 C12 C8 1.1(11) . . . . ?
C9 C8 C12 C11 -0.7(11) . . . . ?
C7' C8 C12 C11 175.8(9) . . . . ?
C7 C8 C12 C11 177.3(10) . . . . ?
